data_2234711
loop_
_publ_author_name
'Zhang, Li-Jing'
'Liu, Ling-Ling'
'Liu, Qi-Kui'
'Guo, Dian-Shun'

_publ_section_title
;
 5,17-Dibromo-26,28-bis[(methoxycarbonyl)methoxy]-25,27-dipropoxy-2,8,14,20-tetrathiacalix[4]arene
;
_journal_coeditor_code LD2052
_journal_issue 5
_journal_name_full 'Acta Crystallographica Section E'
_journal_page_first o1353
_journal_page_last o1354
_journal_paper_doi 10.1107/S1600536812014559
_journal_volume 68
_journal_year 2012
_chemical_formula_iupac 'C36 H34 Br2 O8 S4'
_chemical_formula_moiety 'C36 H34 Br2 O8 S4'
_chemical_formula_sum 'C36 H34 Br2 O8 S4'
_chemical_formula_weight 882.69
_chemical_name_systematic
;
5,17-Dibromo-26,28-bis[(methoxycarbonyl)methoxy]-25,27-dipropoxy-2,8,14,20-
tetrathiacalix[4]arene
;
_space_group_IT_number 14
_symmetry_cell_setting monoclinic
_symmetry_space_group_name_Hall '-P 2ybc'
_symmetry_space_group_name_H-M 'P 1 21/c 1'
_atom_sites_solution_hydrogens geom
_atom_sites_solution_primary direct
_atom_sites_solution_secondary difmap
_audit_creation_method SHELXL-97
_cell_angle_alpha 90.00
_cell_angle_beta 100.065(3)
_cell_angle_gamma 90.00
_cell_formula_units_Z 4
_cell_length_a 16.024(3)
_cell_length_b 14.808(3)
_cell_length_c 15.872(3)
_cell_measurement_reflns_used 4762
_cell_measurement_temperature 173(2)
_cell_measurement_theta_max 24.535
_cell_measurement_theta_min 2.408
_cell_volume 3708.2(12)
_computing_cell_refinement 'SAINT (Bruker, 1999)'
_computing_data_collection 'SMART (Bruker, 1999)'
_computing_data_reduction 'SAINT (Bruker, 1999)'
_computing_molecular_graphics 'SHELXTL (Sheldrick, 2008)'
_computing_publication_material 'SHELXTL (Sheldrick, 2008)'
_computing_structure_refinement 'SHELXL97 (Sheldrick, 2008)'
_computing_structure_solution 'SHELXS97 (Sheldrick, 2008)'
_diffrn_ambient_temperature 173(2)
_diffrn_measured_fraction_theta_full 1.000
_diffrn_measured_fraction_theta_max 1.000
_diffrn_measurement_device_type 'Bruker SMART CCD area-detector'
_diffrn_measurement_method 'phi and omega scans'
_diffrn_radiation_monochromator graphite
_diffrn_radiation_source 'fine-focus sealed tube'
_diffrn_radiation_type MoK\a
_diffrn_radiation_wavelength 0.71073
_diffrn_reflns_av_R_equivalents 0.0597
_diffrn_reflns_av_sigmaI/netI 0.0727
_diffrn_reflns_limit_h_max 10
_diffrn_reflns_limit_h_min -19
_diffrn_reflns_limit_k_max 17
_diffrn_reflns_limit_k_min -18
_diffrn_reflns_limit_l_max 19
_diffrn_reflns_limit_l_min -17
_diffrn_reflns_number 19322
_diffrn_reflns_theta_full 25.60
_diffrn_reflns_theta_max 25.60
_diffrn_reflns_theta_min 1.89
_exptl_absorpt_coefficient_mu 2.462
_exptl_absorpt_correction_T_max 0.7402
_exptl_absorpt_correction_T_min 0.4547
_exptl_absorpt_correction_type multi-scan
_exptl_absorpt_process_details '(SADABS; Bruker, 1999)'
_exptl_crystal_colour colourless
_exptl_crystal_density_diffrn 1.581
_exptl_crystal_density_method 'not measured'
_exptl_crystal_description block
_exptl_crystal_F_000 1792
_exptl_crystal_size_max 0.38
_exptl_crystal_size_mid 0.18
_exptl_crystal_size_min 0.13
_refine_diff_density_max 0.619
_refine_diff_density_min -0.554
_refine_ls_extinction_method none
_refine_ls_goodness_of_fit_ref 0.927
_refine_ls_hydrogen_treatment constr
_refine_ls_matrix_type full
_refine_ls_number_parameters 455
_refine_ls_number_reflns 6989
_refine_ls_number_restraints 0
_refine_ls_restrained_S_all 0.927
_refine_ls_R_factor_all 0.0651
_refine_ls_R_factor_gt 0.0415
_refine_ls_shift/su_max 0.001
_refine_ls_shift/su_mean 0.000
_refine_ls_structure_factor_coef Fsqd
_refine_ls_weighting_details 'calc w=1/[\s^2^(Fo^2^)+(0.0393P)^2^+0.0000P] where P=(Fo^2^+2Fc^2^)/3'
_refine_ls_weighting_scheme calc
_refine_ls_wR_factor_gt 0.0846
_refine_ls_wR_factor_ref 0.0909
_reflns_number_gt 4908
_reflns_number_total 6989
_reflns_threshold_expression I>2sigma(I)
_cod_data_source_file ld2052.cif
_cod_data_source_block I
_cod_original_cell_volume 3708.3(12)
_cod_original_sg_symbol_H-M 'P 21/c'
_cod_database_code 2234711
_cod_database_fobs_code 2234711

loop_
_symmetry_equiv_pos_as_xyz
'x, y, z'
'-x, y+1/2, -z+1/2'
'-x, -y, -z'
'x, -y-1/2, z-1/2'

loop_
_atom_site_type_symbol
_atom_site_label
_atom_site_fract_x
_atom_site_fract_y
_atom_site_fract_z
_atom_site_U_iso_or_equiv
_atom_site_adp_type
_atom_site_calc_flag
_atom_site_refinement_flags
_atom_site_occupancy
_atom_site_symmetry_multiplicity
Br Br1 0.11682(2) 0.60398(2) 0.21293(2) 0.04232(12) Uani d . 1 1
Br Br2 0.03760(2) 0.38070(3) 1.04064(3) 0.04869(13) Uani d . 1 1
C C1 0.20213(19) 0.6405(2) 0.4739(2) 0.0258(7) Uani d . 1 1
C C2 0.16788(18) 0.6550(2) 0.38842(19) 0.0271(7) Uani d . 1 1
H H2 0.1460 0.7128 0.3702 0.033 Uiso calc R 1 1
C C3 0.16546(19) 0.5857(2) 0.32980(19) 0.0274(7) Uani d . 1 1
C C4 0.19244(19) 0.5003(2) 0.35546(19) 0.0285(7) Uani d . 1 1
H H4 0.1884 0.4527 0.3148 0.034 Uiso calc R 1 1
C C5 0.22583(19) 0.48368(19) 0.44142(19) 0.0255(7) Uani d . 1 1
C C6 0.23380(18) 0.5547(2) 0.49994(19) 0.0256(7) Uani d . 1 1
C C7 0.17985(19) 0.3580(2) 0.54785(18) 0.0235(7) Uani d . 1 1
C C8 0.1014(2) 0.4000(2) 0.5355(2) 0.0301(8) Uani d . 1 1
H H8 0.0837 0.4348 0.4852 0.036 Uiso calc R 1 1
C C9 0.0489(2) 0.3920(2) 0.5948(2) 0.0324(8) Uani d . 1 1
H H9 -0.0048 0.4209 0.5852 0.039 Uiso calc R 1 1
C C10 0.0742(2) 0.3419(2) 0.6690(2) 0.0310(8) Uani d . 1 1
H H10 0.0381 0.3367 0.7104 0.037 Uiso calc R 1 1
C C11 0.1524(2) 0.2996(2) 0.68202(19) 0.0271(7) Uani d . 1 1
C C12 0.20550(19) 0.30606(19) 0.62144(19) 0.0242(7) Uani d . 1 1
C C13 0.1789(2) 0.3319(2) 0.85101(19) 0.0272(7) Uani d . 1 1
C C14 0.12273(19) 0.3240(2) 0.90827(19) 0.0298(8) Uani d . 1 1
H H14 0.0927 0.2692 0.9118 0.036 Uiso calc R 1 1
C C15 0.1109(2) 0.3961(2) 0.9597(2) 0.0295(8) Uani d . 1 1
C C16 0.1492(2) 0.4789(2) 0.95107(19) 0.0306(8) Uani d . 1 1
H H16 0.1377 0.5292 0.9844 0.037 Uiso calc R 1 1
C C17 0.20401(19) 0.4872(2) 0.89340(19) 0.0267(7) Uani d . 1 1
C C18 0.22386(19) 0.4120(2) 0.84720(19) 0.0246(7) Uani d . 1 1
C C19 0.1805(2) 0.62323(19) 0.77646(19) 0.0270(7) Uani d . 1 1
C C20 0.0935(2) 0.6079(2) 0.7646(2) 0.0320(8) Uani d . 1 1
H H20 0.0688 0.5829 0.8096 0.038 Uiso calc R 1 1
C C21 0.0431(2) 0.6290(2) 0.6875(2) 0.0347(8) Uani d . 1 1
H H21 -0.0162 0.6181 0.6795 0.042 Uiso calc R 1 1
C C22 0.0782(2) 0.6657(2) 0.6223(2) 0.0315(8) Uani d . 1 1
H H22 0.0430 0.6797 0.5693 0.038 Uiso calc R 1 1
C C23 0.1646(2) 0.68234(19) 0.63296(19) 0.0264(7) Uani d . 1 1
C C24 0.21621(19) 0.6616(2) 0.7109(2) 0.0249(7) Uani d . 1 1
C C25 0.3470(2) 0.5133(2) 0.6152(2) 0.0320(8) Uani d . 1 1
H H25A 0.3524 0.4502 0.5965 0.038 Uiso calc R 1 1
H H25B 0.3578 0.5140 0.6786 0.038 Uiso calc R 1 1
C C26 0.4131(2) 0.5699(2) 0.5838(2) 0.0358(8) Uani d . 1 1
C C27 0.5595(2) 0.5920(3) 0.5987(3) 0.0608(12) Uani d . 1 1
H H27A 0.5548 0.5831 0.5369 0.091 Uiso calc R 1 1
H H27B 0.6126 0.5655 0.6283 0.091 Uiso calc R 1 1
H H27C 0.5588 0.6568 0.6113 0.091 Uiso calc R 1 1
C C28 0.2829(2) 0.1705(2) 0.6167(2) 0.0519(11) Uani d . 1 1
H H28A 0.2342 0.1425 0.6375 0.062 Uiso calc R 1 1
H H28B 0.2753 0.1611 0.5541 0.062 Uiso calc R 1 1
C C29 0.3602(3) 0.1274(3) 0.6572(3) 0.0784(16) Uani d . 1 1
H H29A 0.3724 0.1453 0.7182 0.094 Uiso calc R 1 1
H H29B 0.4075 0.1491 0.6300 0.094 Uiso calc R 1 1
C C30 0.3564(3) 0.0260(3) 0.6516(3) 0.0887(17) Uani d . 1 1
H H30A 0.3166 0.0032 0.6869 0.133 Uiso calc R 1 1
H H30B 0.4129 0.0009 0.6722 0.133 Uiso calc R 1 1
H H30C 0.3373 0.0079 0.5919 0.133 Uiso calc R 1 1
C C31 0.3558(2) 0.3663(2) 0.8103(2) 0.0387(9) Uani d . 1 1
H H31A 0.3885 0.3744 0.7634 0.046 Uiso calc R 1 1
H H31B 0.3375 0.3024 0.8097 0.046 Uiso calc R 1 1
C C32 0.4124(2) 0.3854(2) 0.8935(2) 0.0351(8) Uani d . 1 1
C C33 0.5475(2) 0.3478(3) 0.9742(2) 0.0577(11) Uani d . 1 1
H H33A 0.5603 0.4115 0.9871 0.087 Uiso calc R 1 1
H H33B 0.5993 0.3163 0.9663 0.087 Uiso calc R 1 1
H H33C 0.5250 0.3202 1.0217 0.087 Uiso calc R 1 1
C C34 0.3351(2) 0.7543(2) 0.7622(2) 0.0371(9) Uani d . 1 1
H H34A 0.3119 0.7636 0.8155 0.045 Uiso calc R 1 1
H H34B 0.3190 0.8067 0.7241 0.045 Uiso calc R 1 1
C C35 0.4294(2) 0.7450(2) 0.7823(2) 0.0397(9) Uani d . 1 1
H H35A 0.4516 0.7370 0.7284 0.048 Uiso calc R 1 1
H H35B 0.4443 0.6906 0.8179 0.048 Uiso calc R 1 1
C C36 0.4710(2) 0.8276(3) 0.8296(2) 0.0508(10) Uani d . 1 1
H H36A 0.4612 0.8806 0.7922 0.076 Uiso calc R 1 1
H H36B 0.5321 0.8171 0.8459 0.076 Uiso calc R 1 1
H H36C 0.4465 0.8381 0.8812 0.076 Uiso calc R 1 1
O O1 0.26345(13) 0.54324(13) 0.58541(13) 0.0284(5) Uani d . 1 1
O O2 0.28416(13) 0.26639(13) 0.63464(13) 0.0300(5) Uani d . 1 1
O O3 0.28207(13) 0.42264(14) 0.79386(13) 0.0307(5) Uani d . 1 1
O O4 0.30214(13) 0.67228(13) 0.72072(13) 0.0302(5) Uani d . 1 1
O O5 0.40072(16) 0.62414(17) 0.52780(17) 0.0546(7) Uani d . 1 1
O O6 0.48904(15) 0.54881(17) 0.62764(17) 0.0510(7) Uani d . 1 1
O O7 0.39604(17) 0.4311(2) 0.94997(18) 0.0649(8) Uani d . 1 1
O O8 0.48456(15) 0.34097(18) 0.89600(15) 0.0484(7) Uani d . 1 1
S S1 0.25109(5) 0.37085(5) 0.47437(5) 0.0301(2) Uani d . 1 1
S S2 0.20796(5) 0.73180(5) 0.54737(5) 0.0321(2) Uani d . 1 1
S S3 0.18647(6) 0.24030(5) 0.77987(5) 0.0335(2) Uani d . 1 1
S S4 0.24789(5) 0.59458(6) 0.87516(5) 0.0325(2) Uani d . 1 1

loop_
_atom_site_aniso_label
_atom_site_aniso_U_11
_atom_site_aniso_U_22
_atom_site_aniso_U_33
_atom_site_aniso_U_12
_atom_site_aniso_U_13
_atom_site_aniso_U_23
Br1 0.0565(3) 0.0436(2) 0.02588(19) 0.00021(18) 0.00459(16) 0.00639(16)
Br2 0.0532(3) 0.0523(3) 0.0492(2) 0.01553(19) 0.03265(19) 0.0158(2)
C1 0.0273(19) 0.0213(16) 0.0312(18) -0.0038(14) 0.0115(14) 0.0021(15)
C2 0.0270(19) 0.0239(17) 0.0325(18) -0.0030(14) 0.0110(14) 0.0077(15)
C3 0.0261(19) 0.0338(19) 0.0229(17) -0.0051(15) 0.0063(13) 0.0046(15)
C4 0.039(2) 0.0250(17) 0.0244(17) -0.0048(15) 0.0142(14) -0.0011(15)
C5 0.0321(19) 0.0210(16) 0.0260(17) -0.0008(14) 0.0121(14) 0.0032(14)
C6 0.0243(18) 0.0281(18) 0.0257(17) -0.0035(14) 0.0082(13) 0.0027(15)
C7 0.0315(19) 0.0198(16) 0.0197(16) -0.0062(14) 0.0055(13) -0.0032(13)
C8 0.035(2) 0.0293(18) 0.0250(17) -0.0039(16) 0.0022(14) 0.0053(15)
C9 0.029(2) 0.0337(19) 0.0345(19) 0.0021(15) 0.0055(15) -0.0005(16)
C10 0.034(2) 0.0300(18) 0.0306(19) -0.0040(16) 0.0103(15) -0.0032(16)
C11 0.039(2) 0.0210(16) 0.0211(17) -0.0035(15) 0.0035(14) 0.0017(14)
C12 0.0273(19) 0.0165(15) 0.0277(18) -0.0018(14) 0.0016(14) -0.0037(14)
C13 0.036(2) 0.0268(18) 0.0195(16) 0.0079(15) 0.0070(14) 0.0024(14)
C14 0.034(2) 0.0289(18) 0.0265(18) 0.0023(15) 0.0046(14) 0.0085(15)
C15 0.0284(19) 0.038(2) 0.0251(17) 0.0109(16) 0.0115(14) 0.0097(16)
C16 0.035(2) 0.0345(19) 0.0229(17) 0.0092(16) 0.0076(14) 0.0015(15)
C17 0.0302(19) 0.0282(17) 0.0212(16) 0.0005(15) 0.0031(13) 0.0029(14)
C18 0.0244(18) 0.0294(18) 0.0202(16) 0.0012(15) 0.0046(13) 0.0049(14)
C19 0.034(2) 0.0234(17) 0.0234(17) 0.0015(14) 0.0048(14) -0.0048(14)
C20 0.032(2) 0.035(2) 0.0316(19) -0.0015(15) 0.0131(15) -0.0010(16)
C21 0.024(2) 0.043(2) 0.038(2) -0.0020(16) 0.0079(15) -0.0034(17)
C22 0.034(2) 0.0298(19) 0.0292(18) 0.0025(15) 0.0028(15) -0.0009(15)
C23 0.034(2) 0.0200(17) 0.0274(17) 0.0011(14) 0.0107(14) -0.0061(14)
C24 0.0236(19) 0.0209(17) 0.0316(18) -0.0014(14) 0.0090(14) -0.0056(14)
C25 0.037(2) 0.0294(18) 0.0289(18) 0.0020(16) 0.0050(15) -0.0006(15)
C26 0.039(2) 0.037(2) 0.031(2) -0.0001(17) 0.0063(16) -0.0057(18)
C27 0.036(3) 0.080(3) 0.068(3) -0.004(2) 0.014(2) -0.002(3)
C28 0.057(3) 0.047(2) 0.047(2) 0.013(2) -0.004(2) -0.013(2)
C29 0.085(4) 0.065(3) 0.079(4) 0.032(3) -0.005(3) -0.006(3)
C30 0.120(4) 0.050(3) 0.099(4) 0.039(3) 0.028(3) 0.011(3)
C31 0.030(2) 0.052(2) 0.036(2) 0.0029(17) 0.0106(15) -0.0085(18)
C32 0.031(2) 0.037(2) 0.038(2) 0.0011(16) 0.0076(16) -0.0040(17)
C33 0.045(3) 0.067(3) 0.057(3) 0.006(2) -0.005(2) -0.001(2)
C34 0.034(2) 0.0312(19) 0.048(2) -0.0075(16) 0.0108(16) -0.0112(17)
C35 0.037(2) 0.046(2) 0.037(2) -0.0095(17) 0.0083(16) -0.0046(18)
C36 0.046(3) 0.057(3) 0.050(2) -0.017(2) 0.0107(19) -0.012(2)
O1 0.0318(13) 0.0296(12) 0.0246(12) 0.0010(10) 0.0075(9) 0.0009(10)
O2 0.0325(14) 0.0259(12) 0.0321(13) 0.0025(10) 0.0067(10) 0.0012(10)
O3 0.0303(14) 0.0371(13) 0.0271(12) 0.0034(10) 0.0117(10) 0.0021(11)
O4 0.0267(13) 0.0298(12) 0.0350(13) -0.0019(10) 0.0077(10) -0.0067(10)
O5 0.0452(17) 0.0675(19) 0.0517(17) -0.0077(14) 0.0100(13) 0.0237(15)
O6 0.0332(16) 0.0567(17) 0.0619(18) 0.0023(13) 0.0050(13) 0.0099(14)
O7 0.0580(19) 0.086(2) 0.0473(17) 0.0177(16) 0.0002(14) -0.0265(17)
O8 0.0379(16) 0.0612(17) 0.0436(15) 0.0107(13) 0.0006(12) -0.0088(14)
S1 0.0435(5) 0.0230(4) 0.0264(4) 0.0019(4) 0.0135(4) 0.0013(4)
S2 0.0447(6) 0.0226(4) 0.0313(5) -0.0038(4) 0.0131(4) -0.0007(4)
S3 0.0530(6) 0.0247(4) 0.0237(4) 0.0024(4) 0.0095(4) 0.0026(4)
S4 0.0393(5) 0.0310(5) 0.0258(4) -0.0033(4) 0.0023(4) -0.0023(4)

loop_
_atom_type_symbol
_atom_type_description
_atom_type_scat_dispersion_real
_atom_type_scat_dispersion_imag
_atom_type_scat_source
C C 0.0033 0.0016 'International Tables Vol C Tables 4.2.6.8 and 6.1.1.4'
H H 0.0000 0.0000 'International Tables Vol C Tables 4.2.6.8 and 6.1.1.4'
O O 0.0106 0.0060 'International Tables Vol C Tables 4.2.6.8 and 6.1.1.4'
Br Br -0.2901 2.4595 'International Tables Vol C Tables 4.2.6.8 and 6.1.1.4'
S S 0.1246 0.1234 'International Tables Vol C Tables 4.2.6.8 and 6.1.1.4'

loop_
_geom_angle_atom_site_label_1
_geom_angle_atom_site_label_2
_geom_angle_atom_site_label_3
_geom_angle
C2 C1 C6 119.2(3)
C2 C1 S2 119.4(2)
C6 C1 S2 121.4(2)
C3 C2 C1 120.2(3)
C3 C2 H2 119.9
C1 C2 H2 119.9
C4 C3 C2 120.9(3)
C4 C3 Br1 118.3(2)
C2 C3 Br1 120.7(2)
C3 C4 C5 119.9(3)
C3 C4 H4 120.1
C5 C4 H4 120.1
C6 C5 C4 119.5(3)
C6 C5 S1 121.6(2)
C4 C5 S1 118.8(2)
O1 C6 C5 122.9(3)
O1 C6 C1 116.7(3)
C5 C6 C1 120.1(3)
C8 C7 C12 119.5(3)
C8 C7 S1 121.9(2)
C12 C7 S1 118.5(2)
C9 C8 C7 120.9(3)
C9 C8 H8 119.6
C7 C8 H8 119.6
C8 C9 C10 120.3(3)
C8 C9 H9 119.9
C10 C9 H9 119.9
C11 C10 C9 119.3(3)
C11 C10 H10 120.3
C9 C10 H10 120.3
C10 C11 C12 120.8(3)
C10 C11 S3 118.9(2)
C12 C11 S3 120.2(2)
O2 C12 C11 121.4(3)
O2 C12 C7 119.4(3)
C11 C12 C7 119.2(3)
C14 C13 C18 119.8(3)
C14 C13 S3 118.3(2)
C18 C13 S3 121.8(2)
C15 C14 C13 119.6(3)
C15 C14 H14 120.2
C13 C14 H14 120.2
C14 C15 C16 121.1(3)
C14 C15 Br2 118.3(2)
C16 C15 Br2 120.6(2)
C17 C16 C15 119.2(3)
C17 C16 H16 120.4
C15 C16 H16 120.4
C16 C17 C18 120.4(3)
C16 C17 S4 120.1(2)
C18 C17 S4 119.5(2)
O3 C18 C13 122.4(3)
O3 C18 C17 118.2(3)
C13 C18 C17 119.2(3)
C24 C19 C20 119.9(3)
C24 C19 S4 119.1(2)
C20 C19 S4 121.0(3)
C21 C20 C19 120.0(3)
C21 C20 H20 120.0
C19 C20 H20 120.0
C22 C21 C20 120.4(3)
C22 C21 H21 119.8
C20 C21 H21 119.8
C21 C22 C23 120.6(3)
C21 C22 H22 119.7
C23 C22 H22 119.7
C22 C23 C24 119.5(3)
C22 C23 S2 119.5(2)
C24 C23 S2 121.0(2)
O4 C24 C19 119.9(3)
O4 C24 C23 120.2(3)
C19 C24 C23 119.6(3)
O1 C25 C26 113.4(3)
O1 C25 H25A 108.9
C26 C25 H25A 108.9
O1 C25 H25B 108.9
C26 C25 H25B 108.9
H25A C25 H25B 107.7
O5 C26 O6 124.6(3)
O5 C26 C25 126.1(3)
O6 C26 C25 109.3(3)
O6 C27 H27A 109.5
O6 C27 H27B 109.5
H27A C27 H27B 109.5
O6 C27 H27C 109.5
H27A C27 H27C 109.5
H27B C27 H27C 109.5
C29 C28 O2 111.4(3)
C29 C28 H28A 109.3
O2 C28 H28A 109.3
C29 C28 H28B 109.3
O2 C28 H28B 109.3
H28A C28 H28B 108.0
C28 C29 C30 113.1(4)
C28 C29 H29A 108.9
C30 C29 H29A 108.9
C28 C29 H29B 108.9
C30 C29 H29B 108.9
H29A C29 H29B 107.8
C29 C30 H30A 109.5
C29 C30 H30B 109.5
H30A C30 H30B 109.5
C29 C30 H30C 109.5
H30A C30 H30C 109.5
H30B C30 H30C 109.5
O3 C31 C32 113.9(3)
O3 C31 H31A 108.8
C32 C31 H31A 108.8
O3 C31 H31B 108.8
C32 C31 H31B 108.8
H31A C31 H31B 107.7
O7 C32 O8 124.6(3)
O7 C32 C31 126.5(3)
O8 C32 C31 108.9(3)
O8 C33 H33A 109.5
O8 C33 H33B 109.5
H33A C33 H33B 109.5
O8 C33 H33C 109.5
H33A C33 H33C 109.5
H33B C33 H33C 109.5
O4 C34 C35 107.3(3)
O4 C34 H34A 110.3
C35 C34 H34A 110.3
O4 C34 H34B 110.3
C35 C34 H34B 110.3
H34A C34 H34B 108.5
C34 C35 C36 111.7(3)
C34 C35 H35A 109.3
C36 C35 H35A 109.3
C34 C35 H35B 109.3
C36 C35 H35B 109.3
H35A C35 H35B 107.9
C35 C36 H36A 109.5
C35 C36 H36B 109.5
H36A C36 H36B 109.5
C35 C36 H36C 109.5
H36A C36 H36C 109.5
H36B C36 H36C 109.5
C6 O1 C25 121.1(2)
C12 O2 C28 114.1(2)
C18 O3 C31 116.6(2)
C24 O4 C34 115.6(2)
C26 O6 C27 115.2(3)
C32 O8 C33 117.4(3)
C5 S1 C7 98.88(14)
C1 S2 C23 101.78(14)
C13 S3 C11 97.62(14)
C17 S4 C19 99.14(14)

loop_
_geom_bond_atom_site_label_1
_geom_bond_atom_site_label_2
_geom_bond_distance
Br1 C3 1.902(3)
Br2 C15 1.900(3)
C1 C2 1.389(4)
C1 C6 1.404(4)
C1 S2 1.776(3)
C2 C3 1.381(4)
C2 H2 0.9500
C3 C4 1.375(4)
C4 C5 1.398(4)
C4 H4 0.9500
C5 C6 1.394(4)
C5 S1 1.776(3)
C6 O1 1.367(3)
C7 C8 1.385(4)
C7 C12 1.399(4)
C7 S1 1.779(3)
C8 C9 1.374(4)
C8 H8 0.9500
C9 C10 1.391(4)
C9 H9 0.9500
C10 C11 1.383(4)
C10 H10 0.9500
C11 C12 1.394(4)
C11 S3 1.785(3)
C12 O2 1.373(3)
C13 C14 1.392(4)
C13 C18 1.395(4)
C13 S3 1.782(3)
C14 C15 1.377(4)
C14 H14 0.9500
C15 C16 1.389(4)
C16 C17 1.381(4)
C16 H16 0.9500
C17 C18 1.400(4)
C17 S4 1.783(3)
C18 O3 1.374(4)
C19 C24 1.393(4)
C19 C20 1.393(4)
C19 S4 1.791(3)
C20 C21 1.379(4)
C20 H20 0.9500
C21 C22 1.373(4)
C21 H21 0.9500
C22 C23 1.388(4)
C22 H22 0.9500
C23 C24 1.396(4)
C23 S2 1.787(3)
C24 O4 1.368(3)
C25 O1 1.411(3)
C25 C26 1.501(5)
C25 H25A 0.9900
C25 H25B 0.9900
C26 O5 1.189(4)
C26 O6 1.329(4)
C27 O6 1.440(4)
C27 H27A 0.9800
C27 H27B 0.9800
C27 H27C 0.9800
C28 C29 1.442(5)
C28 O2 1.447(4)
C28 H28A 0.9900
C28 H28B 0.9900
C29 C30 1.505(5)
C29 H29A 0.9900
C29 H29B 0.9900
C30 H30A 0.9800
C30 H30B 0.9800
C30 H30C 0.9800
C31 O3 1.432(4)
C31 C32 1.494(4)
C31 H31A 0.9900
C31 H31B 0.9900
C32 O7 1.188(4)
C32 O8 1.325(4)
C33 O8 1.460(4)
C33 H33A 0.9800
C33 H33B 0.9800
C33 H33C 0.9800
C34 O4 1.437(3)
C34 C35 1.496(4)
C34 H34A 0.9900
C34 H34B 0.9900
C35 C36 1.526(4)
C35 H35A 0.9900
C35 H35B 0.9900
C36 H36A 0.9800
C36 H36B 0.9800
C36 H36C 0.9800

loop_
_geom_hbond_atom_site_label_D
_geom_hbond_atom_site_label_H
_geom_hbond_atom_site_label_A
_geom_hbond_site_symmetry_A
_geom_hbond_distance_DH
_geom_hbond_distance_HA
_geom_hbond_distance_DA
_geom_hbond_angle_DHA
C4 H4 S3 4_565 0.95 2.91 3.755(3) 148.8
C33 H33A O7 3_667 0.98 2.58 3.551(5) 169.3

loop_
_geom_torsion_atom_site_label_1
_geom_torsion_atom_site_label_2
_geom_torsion_atom_site_label_3
_geom_torsion_atom_site_label_4
_geom_torsion
C6 C1 C2 C3 -0.3(4)
S2 C1 C2 C3 177.8(2)
C1 C2 C3 C4 3.6(5)
C1 C2 C3 Br1 178.8(2)
C2 C3 C4 C5 -2.4(5)
Br1 C3 C4 C5 -177.8(2)
C3 C4 C5 C6 -1.9(5)
C3 C4 C5 S1 174.3(2)
C4 C5 C6 O1 178.0(3)
S1 C5 C6 O1 1.8(4)
C4 C5 C6 C1 5.2(4)
S1 C5 C6 C1 -170.9(2)
C2 C1 C6 O1 -177.3(3)
S2 C1 C6 O1 4.7(4)
C2 C1 C6 C5 -4.1(4)
S2 C1 C6 C5 177.9(2)
C12 C7 C8 C9 0.7(4)
S1 C7 C8 C9 -177.3(2)
C7 C8 C9 C10 0.4(5)
C8 C9 C10 C11 -0.5(5)
C9 C10 C11 C12 -0.6(5)
C9 C10 C11 S3 176.8(2)
C10 C11 C12 O2 178.3(3)
S3 C11 C12 O2 0.9(4)
C10 C11 C12 C7 1.7(4)
S3 C11 C12 C7 -175.7(2)
C8 C7 C12 O2 -178.3(3)
S1 C7 C12 O2 -0.3(4)
C8 C7 C12 C11 -1.7(4)
S1 C7 C12 C11 176.3(2)
C18 C13 C14 C15 1.1(4)
S3 C13 C14 C15 -175.3(2)
C13 C14 C15 C16 5.0(5)
C13 C14 C15 Br2 -177.2(2)
C14 C15 C16 C17 -4.0(5)
Br2 C15 C16 C17 178.2(2)
C15 C16 C17 C18 -3.0(4)
C15 C16 C17 S4 175.4(2)
C14 C13 C18 O3 178.0(3)
S3 C13 C18 O3 -5.8(4)
C14 C13 C18 C17 -7.9(4)
S3 C13 C18 C17 168.4(2)
C16 C17 C18 O3 -176.7(3)
S4 C17 C18 O3 4.9(4)
C16 C17 C18 C13 8.9(4)
S4 C17 C18 C13 -169.5(2)
C24 C19 C20 C21 1.3(5)
S4 C19 C20 C21 -178.8(2)
C19 C20 C21 C22 -0.4(5)
C20 C21 C22 C23 -0.2(5)
C21 C22 C23 C24 0.0(5)
C21 C22 C23 S2 -179.0(2)
C20 C19 C24 O4 -176.6(3)
S4 C19 C24 O4 3.6(4)
C20 C19 C24 C23 -1.6(4)
S4 C19 C24 C23 178.6(2)
C22 C23 C24 O4 175.9(3)
S2 C23 C24 O4 -5.2(4)
C22 C23 C24 C19 0.9(4)
S2 C23 C24 C19 179.9(2)
O1 C25 C26 O5 -13.4(5)
O1 C25 C26 O6 167.7(2)
O2 C28 C29 C30 171.2(4)
O3 C31 C32 O7 12.0(5)
O3 C31 C32 O8 -169.7(3)
O4 C34 C35 C36 -178.0(3)
C5 C6 O1 C25 63.4(4)
C1 C6 O1 C25 -123.6(3)
C26 C25 O1 C6 54.1(4)
C11 C12 O2 C28 80.2(4)
C7 C12 O2 C28 -103.3(3)
C29 C28 O2 C12 -160.9(3)
C13 C18 O3 C31 -64.3(4)
C17 C18 O3 C31 121.5(3)
C32 C31 O3 C18 -66.1(4)
C19 C24 O4 C34 -86.5(3)
C23 C24 O4 C34 98.5(3)
C35 C34 O4 C24 169.0(3)
O5 C26 O6 C27 -4.5(5)
C25 C26 O6 C27 174.4(3)
O7 C32 O8 C33 0.9(5)
C31 C32 O8 C33 -177.5(3)
C6 C5 S1 C7 58.3(3)
C4 C5 S1 C7 -117.9(3)
C8 C7 S1 C5 33.4(3)
C12 C7 S1 C5 -144.6(2)
C2 C1 S2 C23 131.6(3)
C6 C1 S2 C23 -50.4(3)
C22 C23 S2 C1 -72.7(3)
C24 C23 S2 C1 108.3(3)
C14 C13 S3 C11 118.2(3)
C18 C13 S3 C11 -58.1(3)
C10 C11 S3 C13 -56.9(3)
C12 C11 S3 C13 120.5(3)
C16 C17 S4 C19 -101.1(3)
C18 C17 S4 C19 77.2(3)
C24 C19 S4 C17 -137.2(3)
C20 C19 S4 C17 43.0(3)

loop_
_cod_related_entry_id
_cod_related_entry_database
_cod_related_entry_code
1 ChemSpider 30657700
